data_7202226
loop_
_publ_author_name
'Black, Kate'
'Aspinall, Helen C.'
'Jones, Anthony C.'
'Przybylak, Katarzyna'
'Bacsa, John'
'Chalker, Paul R.'
'Taylor, Stephen'
'Zhao, Ce Zhou'
'Elliott, Simon D.'
'Zydor, Aleksandra'
'Heys, Peter N.'

_publ_section_title
;
 Deposition of ZrO2 and HfO2 thin films by liquid injection MOCVD and
 ALD using ansa-metallocene zirconium and hafnium precursors
;
_journal_issue 38
_journal_name_full 'Journal of Materials Chemistry'
_journal_page_first 4561
_journal_paper_doi 10.1039/b807205a
_journal_volume 18
_journal_year 2008
_chemical_formula_sum 'C15 H20 Hf'
_chemical_formula_weight 378.80
_chemical_name_common KP24
_chemical_name_systematic
;
?
;
_space_group_IT_number 11
_symmetry_cell_setting monoclinic
_symmetry_space_group_name_Hall '-P 2yb'
_symmetry_space_group_name_H-M 'P 1 21/m 1'
_atom_sites_solution_hydrogens geom
_atom_sites_solution_primary direct
_atom_sites_solution_secondary difmap
_audit_creation_method SHELXL-97
_cell_angle_alpha 90.00
_cell_angle_beta 91.14(3)
_cell_angle_gamma 90.00
_cell_formula_units_Z 2
_cell_length_a 7.1700(14)
_cell_length_b 9.0530(18)
_cell_length_c 10.385(2)
_cell_measurement_reflns_used 3099
_cell_measurement_temperature 211(2)
_cell_measurement_theta_max 23.2
_cell_measurement_theta_min 1.9
_cell_volume 674.0(2)
_computing_cell_refinement 'IPDS (Stoe & Cie, 1996)'
_computing_data_collection 'IPDS (Stoe & Cie, 1996)'
_computing_data_reduction 'IPDS (Stoe & Cie, 1996)'
_computing_structure_refinement 'SHELXL-97 (Sheldrick, 1997)'
_computing_structure_solution 'SHELXS-97 (Sheldrick, 1990)'
_diffrn_ambient_temperature 211(2)
_diffrn_measured_fraction_theta_full 0.984
_diffrn_measured_fraction_theta_max 0.984
_diffrn_measurement_device_type 'Stoe IPDS'
_diffrn_measurement_method '200\% f scan, \f-incr 2.0 \%, 100 exposures'
_diffrn_radiation_monochromator graphite
_diffrn_radiation_source 'fine-focus sealed tube'
_diffrn_radiation_type MoK\a
_diffrn_radiation_wavelength 0.71073
_diffrn_reflns_av_R_equivalents 0.0434
_diffrn_reflns_av_sigmaI/netI 0.0358
_diffrn_reflns_limit_h_max 8
_diffrn_reflns_limit_h_min -8
_diffrn_reflns_limit_k_max 10
_diffrn_reflns_limit_k_min -10
_diffrn_reflns_limit_l_max 11
_diffrn_reflns_limit_l_min -11
_diffrn_reflns_number 4194
_diffrn_reflns_theta_full 24.03
_diffrn_reflns_theta_max 24.03
_diffrn_reflns_theta_min 2.84
_exptl_absorpt_coefficient_mu 7.711
_exptl_absorpt_correction_T_max 0.411
_exptl_absorpt_correction_T_min 0.090
_exptl_absorpt_correction_type multi-scan
_exptl_absorpt_process_details 'SORTAV (R.H. Blessing, (1989)'
_exptl_crystal_colour colourless
_exptl_crystal_density_diffrn 1.867
_exptl_crystal_density_method 'not measured'
_exptl_crystal_description block
_exptl_crystal_F_000 364
_exptl_crystal_size_max 0.45
_exptl_crystal_size_mid 0.35
_exptl_crystal_size_min 0.14
_refine_diff_density_max 1.508
_refine_diff_density_min -1.644
_refine_diff_density_rms 0.144
_refine_ls_extinction_method none
_refine_ls_goodness_of_fit_ref 0.998
_refine_ls_hydrogen_treatment constr
_refine_ls_matrix_type full
_refine_ls_number_parameters 86
_refine_ls_number_reflns 1122
_refine_ls_number_restraints 0
_refine_ls_restrained_S_all 0.998
_refine_ls_R_factor_all 0.0305
_refine_ls_R_factor_gt 0.0255
_refine_ls_shift/su_max 0.005
_refine_ls_shift/su_mean 0.003
_refine_ls_structure_factor_coef Fsqd
_refine_ls_weighting_details 'calc w=1/[\s^2^(Fo^2^)+(0.0394P)^2^+0.0000P] where P=(Fo^2^+2Fc^2^)/3'
_refine_ls_weighting_scheme calc
_refine_ls_wR_factor_gt 0.0594
_refine_ls_wR_factor_ref 0.0602
_reflns_number_gt 985
_reflns_number_total 1122
_reflns_threshold_expression >2sigma(I)
_cod_data_source_file b807205a.txt
_cod_data_source_block KP24
_cod_original_sg_symbol_H-M P21/m
_cod_database_code 7202226

loop_
_symmetry_equiv_pos_as_xyz
'x, y, z'
'-x, y+1/2, -z'
'-x, -y, -z'
'x, -y-1/2, z'

loop_
_atom_site_aniso_label
_atom_site_aniso_U_11
_atom_site_aniso_U_22
_atom_site_aniso_U_33
_atom_site_aniso_U_23
_atom_site_aniso_U_13
_atom_site_aniso_U_12
Hf1 0.0194(2) 0.0379(2) 0.0264(2) 0.0000 0.0023(1) 0.0000
C1 0.052(7) 0.089(8) 0.031(5) 0.0000 0.021(5) 0.0000
C2 0.028(6) 0.089(9) 0.058(7) 0.0000 -0.005(5) 0.0000
C3 0.034(3) 0.022(3) 0.033(3) 0.006(2) -0.001(2) -0.001(3)
C4 0.029(3) 0.026(3) 0.049(4) -0.004(3) -0.006(3) 0.009(3)
C5 0.065(5) 0.030(4) 0.059(5) -0.019(3) 0.004(4) 0.006(3)
C6 0.047(4) 0.035(4) 0.062(5) -0.006(3) -0.004(3) -0.017(3)
C7 0.031(4) 0.037(3) 0.048(4) 0.008(3) 0.005(3) -0.006(3)
C8 0.027(5) 0.037(5) 0.029(4) 0.0000 -0.005(4) 0.0000
C9 0.062(7) 0.055(6) 0.031(5) 0.0000 0.009(5) 0.0000
C10 0.034(6) 0.048(6) 0.044(5) 0.0000 -0.012(4) 0.0000

loop_
_atom_site_label
_atom_site_type_symbol
_atom_site_thermal_displace_type
_atom_site_fract_x
_atom_site_fract_y
_atom_site_fract_z
_atom_site_occupancy
_atom_site_U_iso_or_equiv
_atom_site_calc_flag
_atom_site_refinement_flags
Hf1 Hf Uani 0.18694(5) 0.25000 0.18166(3) 1.000 0.0279(1) . .
C1 C Uani 0.3159(16) 0.25000 -0.0112(9) 1.000 0.057(4) . .
C2 C Uani -0.1136(14) 0.25000 0.1164(11) 1.000 0.058(4) . .
C3 C Uani 0.3129(8) 0.1209(6) 0.3726(6) 1.000 0.0297(17) . .
C4 C Uani 0.4126(9) 0.0666(6) 0.2662(6) 1.000 0.0348(19) . .
C5 C Uani 0.2943(11) -0.0184(7) 0.1877(8) 1.000 0.051(3) . .
C6 C Uani 0.1172(11) -0.0174(7) 0.2416(7) 1.000 0.048(3) . .
C7 C Uani 0.1261(9) 0.0700(7) 0.3537(6) 1.000 0.039(2) . .
C8 C Uani 0.3675(12) 0.25000 0.4569(8) 1.000 0.031(3) . .
C9 C Uani 0.2695(16) 0.25000 0.5851(9) 1.000 0.049(3) . .
C10 C Uani 0.5820(13) 0.25000 0.4844(9) 1.000 0.042(3) . .
H1A H Uiso 0.25410 0.17720 -0.06570 0.500 0.0850 calc .
H1B H Uiso 0.44720 0.22570 -0.00210 0.500 0.0850 calc .
H1C H Uiso 0.30250 0.34710 -0.04980 0.500 0.0850 calc .
H2A H Uiso -0.15290 0.35040 0.09770 0.500 0.0870 calc .
H2B H Uiso -0.18990 0.20950 0.18400 0.500 0.0870 calc .
H2C H Uiso -0.12790 0.19010 0.03940 0.500 0.0870 calc .
H4 H Uiso 0.53920 0.08490 0.25080 1.000 0.0420 calc R
H5 H Uiso 0.32780 -0.06760 0.11200 1.000 0.0620 calc R
H6 H Uiso 0.01090 -0.06640 0.20870 1.000 0.0570 calc R
H7 H Uiso 0.02540 0.09120 0.40720 1.000 0.0470 calc R
H9A H Uiso 0.13580 0.25710 0.57030 0.500 0.0740 calc .
H9B H Uiso 0.31200 0.33370 0.63610 0.500 0.0740 calc .
H9C H Uiso 0.29820 0.15920 0.63100 0.500 0.0740 calc .
H10A H Uiso 0.61420 0.33170 0.54110 0.500 0.0640 calc .
H10B H Uiso 0.64730 0.26060 0.40400 0.500 0.0640 calc .
H10C H Uiso 0.61800 0.15770 0.52530 0.500 0.0640 calc .

loop_
_atom_type_symbol
_atom_type_description
_atom_type_scat_dispersion_real
_atom_type_scat_dispersion_imag
_atom_type_scat_source
C C 0.0033 0.0016 'International Tables Vol C Tables 4.2.6.8 and 6.1.1.4'
H H 0.0000 0.0000 'International Tables Vol C Tables 4.2.6.8 and 6.1.1.4'
Hf Hf -0.5830 6.1852 'International Tables Vol C Tables 4.2.6.8 and 6.1.1.4'

loop_
_geom_angle_atom_site_label_1
_geom_angle_atom_site_label_2
_geom_angle_atom_site_label_3
_geom_angle
_geom_angle_site_symmetry_1
_geom_angle_site_symmetry_3
_geom_angle_publ_flag
C1 Hf1 C2 98.2(4) . . ?
C1 Hf1 C3 125.0(3) . 4_565 ?
C2 Hf1 C3 125.3(3) . 4_565 ?
C1 Hf1 C3 125.0(3) . . ?
C2 Hf1 C3 125.3(3) . . ?
C3 Hf1 C3 56.8(3) 4_565 . ?
C1 Hf1 C7 137.41(17) . 4_565 ?
C2 Hf1 C7 92.1(3) . 4_565 ?
C3 Hf1 C7 33.7(2) 4_565 4_565 ?
C3 Hf1 C7 78.3(2) . 4_565 ?
C1 Hf1 C7 137.42(17) . . ?
C2 Hf1 C7 92.1(3) . . ?
C3 Hf1 C7 78.3(2) 4_565 . ?
C3 Hf1 C7 33.7(2) . . ?
C7 Hf1 C7 82.8(3) 4_565 . ?
C1 Hf1 C4 92.2(3) . 4_565 ?
C2 Hf1 C4 136.52(16) . 4_565 ?
C3 Hf1 C4 33.4(2) 4_565 4_565 ?
C3 Hf1 C4 78.8(2) . 4_565 ?
C7 Hf1 C4 54.6(2) 4_565 4_565 ?
C7 Hf1 C4 108.1(2) . 4_565 ?
C1 Hf1 C4 92.2(3) . . ?
C2 Hf1 C4 136.52(16) . . ?
C3 Hf1 C4 78.8(2) 4_565 . ?
C3 Hf1 C4 33.4(2) . . ?
C7 Hf1 C4 108.1(2) 4_565 . ?
C7 Hf1 C4 54.6(2) . . ?
C4 Hf1 C4 84.6(3) 4_565 . ?
C1 Hf1 C5 83.77(19) . . ?
C2 Hf1 C5 107.15(18) . . ?
C3 Hf1 C5 109.1(2) 4_565 . ?
C3 Hf1 C5 54.6(2) . . ?
C7 Hf1 C5 132.1(2) 4_565 . ?
C7 Hf1 C5 53.8(2) . . ?
C4 Hf1 C5 115.9(2) 4_565 . ?
C4 Hf1 C5 32.3(2) . . ?
C1 Hf1 C5 83.8(2) . 4_565 ?
C2 Hf1 C5 107.15(18) . 4_565 ?
C3 Hf1 C5 54.6(2) 4_565 4_565 ?
C3 Hf1 C5 109.1(2) . 4_565 ?
C7 Hf1 C5 53.8(2) 4_565 4_565 ?
C7 Hf1 C5 132.1(2) . 4_565 ?
C4 Hf1 C5 32.3(2) 4_565 4_565 ?
C4 Hf1 C5 115.9(2) . 4_565 ?
C5 Hf1 C5 144.8(4) . 4_565 ?
C1 Hf1 C6 107.87(17) . 4_565 ?
C2 Hf1 C6 83.2(2) . 4_565 ?
C3 Hf1 C6 54.8(2) 4_565 4_565 ?
C3 Hf1 C6 109.0(2) . 4_565 ?
C7 Hf1 C6 32.5(2) 4_565 4_565 ?
C7 Hf1 C6 114.4(2) . 4_565 ?
C4 Hf1 C6 53.5(2) 4_565 4_565 ?
C4 Hf1 C6 133.0(2) . 4_565 ?
C5 Hf1 C6 163.5(2) . 4_565 ?
C5 Hf1 C6 31.8(2) 4_565 4_565 ?
C1 Hf1 C6 107.87(17) . . ?
C2 Hf1 C6 83.2(2) . . ?
C3 Hf1 C6 109.0(2) 4_565 . ?
C3 Hf1 C6 54.8(2) . . ?
C7 Hf1 C6 114.4(2) 4_565 . ?
C7 Hf1 C6 32.5(2) . . ?
C4 Hf1 C6 133.0(2) 4_565 . ?
C4 Hf1 C6 53.5(2) . . ?
C5 Hf1 C6 31.8(2) . . ?
C5 Hf1 C6 163.5(2) 4_565 . ?
C6 Hf1 C6 143.2(3) 4_565 . ?
C3 C8 C3 101.7(7) . 4_565 ?
C3 C8 C9 113.0(5) . . ?
C3 C8 C9 113.0(5) 4_565 . ?
C3 C8 C10 110.5(5) . . ?
C3 C8 C10 110.5(5) 4_565 . ?
C9 C8 C10 108.1(8) . . ?
C4 C3 C7 105.5(5) . . ?
C4 C3 C8 126.4(6) . . ?
C7 C3 C8 124.3(6) . . ?
C4 C3 Hf1 73.7(3) . . ?
C7 C3 Hf1 73.4(3) . . ?
C8 C3 Hf1 100.8(4) . . ?
C5 C4 C3 109.7(6) . . ?
C5 C4 Hf1 77.1(4) . . ?
C3 C4 Hf1 72.9(3) . . ?
C5 C4 H4 125.2 . . ?
C3 C4 H4 125.2 . . ?
Hf1 C4 H4 116.7 . . ?
C6 C7 C3 108.8(6) . . ?
C6 C7 Hf1 77.2(4) . . ?
C3 C7 Hf1 72.9(3) . . ?
C6 C7 H7 125.6 . . ?
C3 C7 H7 125.6 . . ?
Hf1 C7 H7 116.3 . . ?
Hf1 C1 H1A 109.5 . . ?
Hf1 C1 H1B 109.5 . . ?
H1A C1 H1B 109.5 . . ?
Hf1 C1 H1C 109.5 . . ?
H1A C1 H1C 109.5 . . ?
H1B C1 H1C 109.5 . . ?
C8 C10 H10A 109.6 . . ?
C8 C10 H10B 109.6 . . ?
H10A C10 H10B 109.4 . . ?
C8 C10 H10C 109.6 . . ?
H10A C10 H10C 109.4 . . ?
H10B C10 H10C 109.4 . . ?
C5 C6 C7 107.9(6) . . ?
C5 C6 Hf1 74.0(4) . . ?
C7 C6 Hf1 70.3(4) . . ?
C5 C6 H6 126.0 . . ?
C7 C6 H6 126.0 . . ?
Hf1 C6 H6 121.4 . . ?
C8 C9 H9A 109.7 . . ?
C8 C9 H9B 109.7 . . ?
H9A C9 H9B 109.2 . . ?
C8 C9 H9C 109.7 . . ?
H9A C9 H9C 109.2 . . ?
H9B C9 H9C 109.2 . . ?
C4 C5 C6 108.0(6) . . ?
C4 C5 Hf1 70.7(4) . . ?
C6 C5 Hf1 74.2(4) . . ?
C4 C5 H5 126.0 . . ?
C6 C5 H5 126.0 . . ?
Hf1 C5 H5 120.9 . . ?
Hf1 C2 H2A 109.5 . . ?
Hf1 C2 H2B 109.5 . . ?
H2A C2 H2B 109.5 . . ?
Hf1 C2 H2C 109.5 . . ?
H2A C2 H2C 109.5 . . ?
H2B C2 H2C 109.5 . . ?

loop_
_geom_bond_atom_site_label_1
_geom_bond_atom_site_label_2
_geom_bond_distance
_geom_bond_site_symmetry_2
_geom_bond_publ_flag
Hf1 C1 2.222(9) . ?
Hf1 C2 2.246(10) . ?
Hf1 C3 2.458(6) 4_565 ?
Hf1 C3 2.458(6) . ?
Hf1 C7 2.463(6) 4_565 ?
Hf1 C7 2.463(6) . ?
Hf1 C4 2.468(6) 4_565 ?
Hf1 C4 2.468(6) . ?
Hf1 C5 2.549(7) . ?
Hf1 C5 2.549(7) 4_565 ?
Hf1 C6 2.551(7) 4_565 ?
Hf1 C6 2.551(7) . ?
C8 C3 1.507(8) . ?
C8 C3 1.507(8) 4_565 ?
C8 C9 1.518(12) . ?
C8 C10 1.559(12) . ?
C3 C4 1.416(9) . ?
C3 C7 1.427(9) . ?
C4 C5 1.395(10) . ?
C4 H4 0.9400 . ?
C7 C6 1.408(10) . ?
C7 H7 0.9400 . ?
C1 H1A 0.9700 . ?
C1 H1B 0.9700 . ?
C1 H1C 0.9700 . ?
C10 H10A 0.9712 . ?
C10 H10B 0.9712 . ?
C10 H10C 0.9712 . ?
C6 C5 1.397(11) . ?
C6 H6 0.9400 . ?
C9 H9A 0.9723 . ?
C9 H9B 0.9723 . ?
C9 H9C 0.9723 . ?
C5 H5 0.9400 . ?
C2 H2A 0.9700 . ?
C2 H2B 0.9700 . ?
C2 H2C 0.9700 . ?

loop_
_geom_torsion_atom_site_label_1
_geom_torsion_atom_site_label_2
_geom_torsion_atom_site_label_3
_geom_torsion_atom_site_label_4
_geom_torsion
_geom_torsion_site_symmetry_1
_geom_torsion_site_symmetry_2
_geom_torsion_site_symmetry_3
_geom_torsion_site_symmetry_4
_geom_torsion_publ_flag
C3 C8 C3 C4 77.2(8) 4_565 . . . ?
C9 C8 C3 C4 -161.4(7) . . . . ?
C10 C8 C3 C4 -40.2(8) . . . . ?
C3 C8 C3 C7 -77.5(8) 4_565 . . . ?
C9 C8 C3 C7 43.9(9) . . . . ?
C10 C8 C3 C7 165.2(6) . . . . ?
C3 C8 C3 Hf1 -0.4(7) 4_565 . . . ?
C9 C8 C3 Hf1 121.0(6) . . . . ?
C10 C8 C3 Hf1 -117.7(5) . . . . ?
C1 Hf1 C3 C4 -12.5(4) . . . . ?
C2 Hf1 C3 C4 122.7(4) . . . . ?
C3 Hf1 C3 C4 -124.8(3) 4_565 . . . ?
C7 Hf1 C3 C4 -153.1(4) 4_565 . . . ?
C7 Hf1 C3 C4 112.2(5) . . . . ?
C4 Hf1 C3 C4 -97.3(4) 4_565 . . . ?
C5 Hf1 C3 C4 36.2(4) . . . . ?
C5 Hf1 C3 C4 -108.4(4) 4_565 . . . ?
C6 Hf1 C3 C4 -142.1(4) 4_565 . . . ?
C6 Hf1 C3 C4 75.4(4) . . . . ?
C1 Hf1 C3 C7 -124.7(4) . . . . ?
C2 Hf1 C3 C7 10.5(5) . . . . ?
C3 Hf1 C3 C7 123.0(3) 4_565 . . . ?
C7 Hf1 C3 C7 94.7(5) 4_565 . . . ?
C4 Hf1 C3 C7 150.5(4) 4_565 . . . ?
C4 Hf1 C3 C7 -112.2(5) . . . . ?
C5 Hf1 C3 C7 -76.0(4) . . . . ?
C5 Hf1 C3 C7 139.4(4) 4_565 . . . ?
C6 Hf1 C3 C7 105.7(4) 4_565 . . . ?
C6 Hf1 C3 C7 -36.8(4) . . . . ?
C1 Hf1 C3 C8 112.5(5) . . . . ?
C2 Hf1 C3 C8 -112.2(5) . . . . ?
C3 Hf1 C3 C8 0.3(5) 4_565 . . . ?
C7 Hf1 C3 C8 -28.1(4) 4_565 . . . ?
C7 Hf1 C3 C8 -122.8(6) . . . . ?
C4 Hf1 C3 C8 27.7(4) 4_565 . . . ?
C4 Hf1 C3 C8 125.0(6) . . . . ?
C5 Hf1 C3 C8 161.2(5) . . . . ?
C5 Hf1 C3 C8 16.6(5) 4_565 . . . ?
C6 Hf1 C3 C8 -17.1(5) 4_565 . . . ?
C6 Hf1 C3 C8 -159.6(5) . . . . ?
C7 C3 C4 C5 -2.0(7) . . . . ?
C8 C3 C4 C5 -160.5(6) . . . . ?
Hf1 C3 C4 C5 -69.0(5) . . . . ?
C7 C3 C4 Hf1 67.0(4) . . . . ?
C8 C3 C4 Hf1 -91.5(6) . . . . ?
C1 Hf1 C4 C5 -74.6(5) . . . . ?
C2 Hf1 C4 C5 29.8(7) . . . . ?
C3 Hf1 C4 C5 160.1(5) 4_565 . . . ?
C3 Hf1 C4 C5 115.6(6) . . . . ?
C7 Hf1 C4 C5 143.4(4) 4_565 . . . ?
C7 Hf1 C4 C5 76.6(5) . . . . ?
C4 Hf1 C4 C5 -166.6(4) 4_565 . . . ?
C5 Hf1 C4 C5 -158.8(6) 4_565 . . . ?
C6 Hf1 C4 C5 168.2(4) 4_565 . . . ?
C6 Hf1 C4 C5 36.1(4) . . . . ?
C1 Hf1 C4 C3 169.8(4) . . . . ?
C2 Hf1 C4 C3 -85.8(6) . . . . ?
C3 Hf1 C4 C3 44.5(3) 4_565 . . . ?
C7 Hf1 C4 C3 27.8(4) 4_565 . . . ?
C7 Hf1 C4 C3 -39.1(3) . . . . ?
C4 Hf1 C4 C3 77.8(4) 4_565 . . . ?
C5 Hf1 C4 C3 -115.6(6) . . . . ?
C5 Hf1 C4 C3 85.6(4) 4_565 . . . ?
C6 Hf1 C4 C3 52.6(5) 4_565 . . . ?
C6 Hf1 C4 C3 -79.5(4) . . . . ?
C4 C3 C7 C6 2.3(7) . . . . ?
C8 C3 C7 C6 161.4(6) . . . . ?
Hf1 C3 C7 C6 69.5(5) . . . . ?
C4 C3 C7 Hf1 -67.2(4) . . . . ?
C8 C3 C7 Hf1 91.9(5) . . . . ?
C1 Hf1 C7 C6 -30.4(7) . . . . ?
C2 Hf1 C7 C6 74.0(5) . . . . ?
C3 Hf1 C7 C6 -160.3(4) 4_565 . . . ?
C3 Hf1 C7 C6 -114.6(6) . . . . ?
C7 Hf1 C7 C6 165.8(3) 4_565 . . . ?
C4 Hf1 C7 C6 -145.1(4) 4_565 . . . ?
C4 Hf1 C7 C6 -75.9(4) . . . . ?
C5 Hf1 C7 C6 -35.8(4) . . . . ?
C5 Hf1 C7 C6 -170.5(4) 4_565 . . . ?
C6 Hf1 C7 C6 157.5(5) 4_565 . . . ?
C1 Hf1 C7 C3 84.1(6) . . . . ?
C2 Hf1 C7 C3 -171.4(4) . . . . ?
C3 Hf1 C7 C3 -45.7(3) 4_565 . . . ?
C7 Hf1 C7 C3 -79.6(4) 4_565 . . . ?
C4 Hf1 C7 C3 -30.5(4) 4_565 . . . ?
C4 Hf1 C7 C3 38.7(3) . . . . ?
C5 Hf1 C7 C3 78.7(4) . . . . ?
C5 Hf1 C7 C3 -55.9(5) 4_565 . . . ?
C6 Hf1 C7 C3 -87.9(4) 4_565 . . . ?
C6 Hf1 C7 C3 114.6(6) . . . . ?
C3 C7 C6 C5 -1.8(8) . . . . ?
Hf1 C7 C6 C5 64.9(6) . . . . ?
C3 C7 C6 Hf1 -66.7(4) . . . . ?
C1 Hf1 C6 C5 42.6(6) . . . . ?
C2 Hf1 C6 C5 139.0(6) . . . . ?
C3 Hf1 C6 C5 -95.9(5) 4_565 . . . ?
C3 Hf1 C6 C5 -78.1(5) . . . . ?
C7 Hf1 C6 C5 -131.8(5) 4_565 . . . ?
C7 Hf1 C6 C5 -116.3(7) . . . . ?
C4 Hf1 C6 C5 -68.3(6) 4_565 . . . ?
C4 Hf1 C6 C5 -36.6(5) . . . . ?
C5 Hf1 C6 C5 -90.8(10) 4_565 . . . ?
C6 Hf1 C6 C5 -151.9(4) 4_565 . . . ?
C1 Hf1 C6 C7 158.9(5) . . . . ?
C2 Hf1 C6 C7 -104.7(5) . . . . ?
C3 Hf1 C6 C7 20.4(5) 4_565 . . . ?
C3 Hf1 C6 C7 38.2(4) . . . . ?
C7 Hf1 C6 C7 -15.5(4) 4_565 . . . ?
C4 Hf1 C6 C7 48.0(5) 4_565 . . . ?
C4 Hf1 C6 C7 79.7(4) . . . . ?
C5 Hf1 C6 C7 116.3(7) . . . . ?
C5 Hf1 C6 C7 25.5(11) 4_565 . . . ?
C6 Hf1 C6 C7 -35.6(8) 4_565 . . . ?
C3 C4 C5 C6 1.0(8) . . . . ?
Hf1 C4 C5 C6 -65.3(6) . . . . ?
C3 C4 C5 Hf1 66.3(4) . . . . ?
C7 C6 C5 C4 0.5(9) . . . . ?
Hf1 C6 C5 C4 63.0(5) . . . . ?
C7 C6 C5 Hf1 -62.5(5) . . . . ?
C1 Hf1 C5 C4 104.3(5) . . . . ?
C2 Hf1 C5 C4 -159.1(5) . . . . ?
C3 Hf1 C5 C4 -20.7(5) 4_565 . . . ?
C3 Hf1 C5 C4 -37.5(4) . . . . ?
C7 Hf1 C5 C4 -49.8(6) 4_565 . . . ?
C7 Hf1 C5 C4 -79.4(5) . . . . ?
C4 Hf1 C5 C4 14.8(4) 4_565 . . . ?
C5 Hf1 C5 C4 34.4(9) 4_565 . . . ?
C6 Hf1 C5 C4 -31.6(11) 4_565 . . . ?
C6 Hf1 C5 C4 -116.1(7) . . . . ?
C1 Hf1 C5 C6 -139.6(6) . . . . ?
C2 Hf1 C5 C6 -43.0(6) . . . . ?
C3 Hf1 C5 C6 95.4(5) 4_565 . . . ?
C3 Hf1 C5 C6 78.6(5) . . . . ?
C7 Hf1 C5 C6 66.3(6) 4_565 . . . ?
C7 Hf1 C5 C6 36.7(4) . . . . ?
C4 Hf1 C5 C6 130.9(5) 4_565 . . . ?
C4 Hf1 C5 C6 116.1(7) . . . . ?
C5 Hf1 C5 C6 150.5(4) 4_565 . . . ?
C6 Hf1 C5 C6 84.5(10) 4_565 . . . ?
